data_7118348
loop_
_publ_author_name
'Garnett, Graham A. E.'
'Daze, Kevin D.'
'Pe\~na Diaz, Jorge A'
'Fagen, Noah'
'Shaurya, Alok'
'Ma, Manuel C. F.'
'Collins, Mary S.'
'Johnson, Darren W.'
'Zakharov, Lev N.'
'Hof, Fraser'

_publ_section_title
;
 Attraction by repulsion: compounds with like charges undergo
 self-assembly in water that improves in high salt and persists in real
 biological fluids.
;
_journal_issue 13
_journal_name_full 'Chemical communications (Cambridge, England)'
_journal_page_first 2768
_journal_page_last 2771
_journal_paper_doi 10.1039/c5cc10527g
_journal_volume 52
_journal_year 2016
_chemical_formula_sum 'C38 H70 Na3 O32 S3'
_chemical_formula_weight 1204.09
_chemical_name_systematic
; 
 ? 
;
_space_group_IT_number 163
_symmetry_cell_setting trigonal
_symmetry_space_group_name_Hall '-P 3 2c'
_symmetry_space_group_name_H-M 'P -3 1 c'
_atom_sites_solution_hydrogens geom
_atom_sites_solution_primary direct
_atom_sites_solution_secondary difmap
_audit_creation_method SHELXTL
_audit_update_record
;
2014-11-10 deposited with the CCDC.
2016-01-05 downloaded from the CCDC.
;
_cell_angle_alpha 90.00
_cell_angle_beta 90.00
_cell_angle_gamma 120.00
_cell_formula_units_Z 12
_cell_length_a 27.0902(13)
_cell_length_b 27.0902(13)
_cell_length_c 30.1891(16)
_cell_measurement_reflns_used 9977
_cell_measurement_temperature 200(2)
_cell_measurement_theta_max 50.00
_cell_measurement_theta_min 2.39
_cell_volume 19186.9(17)
_computing_cell_refinement 'Bruker SAINT'
_computing_data_collection 'Bruker APEX2'
_computing_data_reduction 'Bruker SAINT'
_computing_molecular_graphics 'Bruker SHELXTL'
_computing_publication_material 'Bruker SHELXTL'
_computing_structure_refinement 'SHELXL-97 (Sheldrick, 2008)'
_computing_structure_solution 'SHELXS-97 (Sheldrick, 2008)'
_diffrn_ambient_temperature 200(2)
_diffrn_measured_fraction_theta_full 0.999
_diffrn_measured_fraction_theta_max 0.999
_diffrn_measurement_device_type 'Bruker APEX-II CCD'
_diffrn_measurement_method '\f and \w scans'
_diffrn_radiation_monochromator optics
_diffrn_radiation_source 'micro-focus Incoatec I\mS'
_diffrn_radiation_type CuK\a
_diffrn_radiation_wavelength 1.54178
_diffrn_reflns_av_R_equivalents 0.0331
_diffrn_reflns_av_sigmaI/netI 0.0271
_diffrn_reflns_limit_h_max 27
_diffrn_reflns_limit_h_min -10
_diffrn_reflns_limit_k_max 10
_diffrn_reflns_limit_k_min -26
_diffrn_reflns_limit_l_max 30
_diffrn_reflns_limit_l_min -27
_diffrn_reflns_number 35587
_diffrn_reflns_theta_full 50.43
_diffrn_reflns_theta_max 50.43
_diffrn_reflns_theta_min 1.88
_exptl_absorpt_coefficient_mu 1.971
_exptl_absorpt_correction_T_max 0.8425
_exptl_absorpt_correction_T_min 0.7699
_exptl_absorpt_correction_type multi-scan
_exptl_absorpt_process_details SADABS
_exptl_crystal_colour colorless
_exptl_crystal_density_diffrn 1.251
_exptl_crystal_density_method 'not measured'
_exptl_crystal_description block
_exptl_crystal_F_000 7620
_exptl_crystal_size_max 0.14
_exptl_crystal_size_mid 0.12
_exptl_crystal_size_min 0.09
_refine_diff_density_max 0.443
_refine_diff_density_min -0.374
_refine_diff_density_rms 0.054
_refine_ls_extinction_method none
_refine_ls_goodness_of_fit_ref 1.110
_refine_ls_hydrogen_treatment constr
_refine_ls_matrix_type full
_refine_ls_number_parameters 571
_refine_ls_number_reflns 6710
_refine_ls_number_restraints 0
_refine_ls_restrained_S_all 1.110
_refine_ls_R_factor_all 0.0989
_refine_ls_R_factor_gt 0.0794
_refine_ls_shift/su_max 0.003
_refine_ls_shift/su_mean 0.000
_refine_ls_structure_factor_coef Fsqd
_refine_ls_weighting_details 'calc w=1/[\s^2^(Fo^2^)+(0.1874P)^2^+0.0000P] where P=(Fo^2^+2Fc^2^)/3'
_refine_ls_weighting_scheme calc
_refine_ls_wR_factor_gt 0.2433
_refine_ls_wR_factor_ref 0.2670
_reflns_number_gt 4553
_reflns_number_total 6710
_reflns_threshold_expression >2sigma(I)
_cod_data_source_file c5cc10527g2.cif
_cod_data_source_block cu_hofr7_0m_a
_cod_depositor_comments
;
The following automatic conversions were performed:

'_symmetry_cell_setting' value 'Trigonal' changed to 'trigonal'
according to
/usr/data/users/saulius/crontab/automatic-downloads/rss-feeds/RSC/lib/dictionaries/cif_core.dic
dictionary named 'cif_core.dic' version 2.4.2 from 2011-04-26.

Automatic conversion script
Id: cif_fix_values 4268 2015-11-12 08:31:59Z antanas 

 Adding full bibliography for 7118348.cif.
;
_cod_original_sg_symbol_H-M P-31c
_cod_database_code 7118348

loop_
_symmetry_equiv_pos_as_xyz
'x, y, z'
'-y, x-y, z'
'-x+y, -x, z'
'-y, -x, -z+1/2'
'-x+y, y, -z+1/2'
'x, x-y, -z+1/2'
'-x, -y, -z'
'y, -x+y, -z'
'x-y, x, -z'
'y, x, z-1/2'
'x-y, -y, z-1/2'
'-x, -x+y, z-1/2'

loop_
_atom_site_label
_atom_site_type_symbol
_atom_site_fract_x
_atom_site_fract_y
_atom_site_fract_z
_atom_site_U_iso_or_equiv
_atom_site_adp_type
_atom_site_occupancy
_atom_site_symmetry_multiplicity
_atom_site_calc_flag
_atom_site_refinement_flags
S1 S 1.08317(7) 0.63617(9) 0.70718(6) 0.1158(7) Uani 1 1 d .
S2 S 0.89372(10) 0.75804(8) 0.65293(7) 0.1246(7) Uani 1 1 d .
S3 S 0.78546(7) 0.55767(7) 0.45695(5) 0.1018(6) Uani 1 1 d .
O1 O 0.83744(13) 0.47287(14) 0.71963(9) 0.0781(9) Uani 1 1 d .
O2 O 0.77093(13) 0.51383(15) 0.69663(10) 0.0804(9) Uani 1 1 d .
O3 O 0.72750(13) 0.44105(14) 0.62980(10) 0.0803(9) Uani 1 1 d .
O4 O 0.79710(13) 0.40369(13) 0.65262(9) 0.0771(9) Uani 1 1 d .
O5 O 1.10356(19) 0.6410(3) 0.75004(16) 0.174(3) Uani 1 1 d .
O6 O 1.0895(2) 0.6911(3) 0.6952(2) 0.183(2) Uani 1 1 d .
O7 O 1.1080(2) 0.6198(3) 0.6751(2) 0.197(3) Uani 1 1 d .
O8 O 0.9447(3) 0.7855(2) 0.6761(3) 0.230(4) Uani 1 1 d .
O9 O 0.8585(3) 0.7781(2) 0.6667(3) 0.236(4) Uani 1 1 d .
O10 O 0.9026(4) 0.7634(2) 0.6076(2) 0.247(4) Uani 1 1 d .
O11 O 0.7862(3) 0.6112(2) 0.46165(17) 0.157(2) Uani 1 1 d .
O12 O 0.7407(2) 0.5190(2) 0.42784(15) 0.154(2) Uani 1 1 d .
O13 O 0.84013(19) 0.56603(19) 0.44431(12) 0.1149(13) Uani 1 1 d .
C1 C 0.8949(2) 0.5108(2) 0.71404(13) 0.0759(13) Uani 1 1 d .
C2 C 0.9304(2) 0.4924(2) 0.69618(14) 0.0778(13) Uani 1 1 d .
C3 C 0.9880(2) 0.5320(3) 0.69342(14) 0.0867(15) Uani 1 1 d .
H3A H 1.0133 0.5210 0.6812 0.104 Uiso 1 1 calc R
C4 C 1.0094(2) 0.5878(3) 0.70821(16) 0.0916(16) Uani 1 1 d .
C5 C 0.9732(2) 0.6053(2) 0.72474(15) 0.0830(14) Uani 1 1 d .
H5A H 0.9880 0.6438 0.7338 0.100 Uiso 1 1 calc R
C6 C 0.9150(2) 0.5671(2) 0.72825(14) 0.0766(13) Uani 1 1 d .
C7 C 0.8742(2) 0.5854(2) 0.74580(15) 0.0865(15) Uani 1 1 d .
H7A H 0.8942 0.6157 0.7682 0.104 Uiso 1 1 calc R
H7B H 0.8420 0.5525 0.7607 0.104 Uiso 1 1 calc R
C8 C 0.8507(2) 0.6076(2) 0.70959(16) 0.0783(14) Uani 1 1 d .
C9 C 0.8020(2) 0.5712(2) 0.68569(17) 0.0770(13) Uani 1 1 d .
C10 C 0.7812(2) 0.5898(2) 0.65125(17) 0.0802(14) Uani 1 1 d .
C11 C 0.8097(2) 0.6471(3) 0.64128(18) 0.0887(15) Uani 1 1 d .
H11A H 0.7963 0.6613 0.6183 0.106 Uiso 1 1 calc R
C12 C 0.8589(3) 0.6845(2) 0.6654(2) 0.0928(16) Uani 1 1 d .
C13 C 0.8782(2) 0.6645(3) 0.69934(18) 0.0891(15) Uani 1 1 d .
H13A H 0.9109 0.6904 0.7158 0.107 Uiso 1 1 calc R
C14 C 0.7286(2) 0.5492(2) 0.62415(17) 0.0857(14) Uani 1 1 d .
H14A H 0.7007 0.5187 0.6438 0.103 Uiso 1 1 calc R
H14B H 0.7106 0.5704 0.6123 0.103 Uiso 1 1 calc R
C15 C 0.74327(19) 0.5222(2) 0.58574(16) 0.0751(13) Uani 1 1 d .
C16 C 0.74322(18) 0.4712(2) 0.58967(15) 0.0682(12) Uani 1 1 d .
C17 C 0.75690(17) 0.44607(19) 0.55541(15) 0.0674(12) Uani 1 1 d .
C18 C 0.77064(19) 0.4746(2) 0.51485(15) 0.0739(13) Uani 1 1 d .
H18A H 0.7802 0.4591 0.4903 0.089 Uiso 1 1 calc R
C19 C 0.7704(2) 0.5261(2) 0.51005(17) 0.0837(14) Uani 1 1 d .
C20 C 0.7566(2) 0.5487(2) 0.54542(18) 0.0796(14) Uani 1 1 d .
H20A H 0.7563 0.5834 0.5418 0.096 Uiso 1 1 calc R
C21 C 0.75946(19) 0.3921(2) 0.56090(14) 0.0718(13) Uani 1 1 d .
H21A H 0.7488 0.3710 0.5325 0.086 Uiso 1 1 calc R
H21B H 0.7310 0.3678 0.5834 0.086 Uiso 1 1 calc R
C22 C 0.81752(19) 0.40234(18) 0.57484(14) 0.0691(12) Uani 1 1 d .
C23 C 0.83550(19) 0.41041(18) 0.61914(14) 0.0654(12) Uani 1 1 d .
C24 C 0.88985(19) 0.42304(19) 0.63155(14) 0.0686(12) Uani 1 1 d .
C25 C 0.9265(2) 0.4242(2) 0.59861(14) 0.0724(12) Uani 1 1 d .
H25A H 0.9636 0.4319 0.6066 0.087 Uiso 1 1 calc R
C26 C 0.91016(19) 0.41438(19) 0.55397(14) 0.0666(12) Uani 1 1 d .
C27 C 0.8555(2) 0.40462(19) 0.54343(14) 0.0701(12) Uani 1 1 d .
H27A H 0.8442 0.3993 0.5132 0.084 Uiso 1 1 calc R
C28 C 0.9080(2) 0.4317(2) 0.68021(14) 0.0773(13) Uani 1 1 d .
H28A H 0.8749 0.4055 0.6987 0.093 Uiso 1 1 calc R
H28B H 0.9380 0.4214 0.6844 0.093 Uiso 1 1 calc R
C29 C 0.94607(19) 0.4084(2) 0.52011(14) 0.0706(12) Uani 1 1 d .
C30 C 1.0056(2) 0.4394(2) 0.52168(15) 0.0783(13) Uani 1 1 d .
H30A H 1.0237 0.4679 0.5438 0.094 Uiso 1 1 calc R
C31 C 1.0384(2) 0.4301(2) 0.49222(16) 0.0846(14) Uani 1 1 d .
H31A H 1.0788 0.4517 0.4949 0.101 Uiso 1 1 calc R
C32 C 1.0145(2) 0.3898(2) 0.45852(14) 0.0728(13) Uani 1 1 d .
C33 C 0.9552(2) 0.3594(2) 0.45641(16) 0.0859(15) Uani 1 1 d .
H33A H 0.9372 0.3316 0.4338 0.103 Uiso 1 1 calc R
C34 C 0.9216(2) 0.3683(2) 0.48621(15) 0.0815(14) Uani 1 1 d .
H34A H 0.8812 0.3469 0.4835 0.098 Uiso 1 1 calc R
C35 C 1.0520(2) 0.3785(2) 0.42685(16) 0.0826(14) Uani 1 1 d .
C36 C 1.0167(3) 0.3352(3) 0.39122(19) 0.112(2) Uani 1 1 d .
H36A H 0.9892 0.2992 0.4052 0.169 Uiso 1 1 calc R
H36B H 1.0419 0.3289 0.3717 0.169 Uiso 1 1 calc R
H36C H 0.9962 0.3498 0.3738 0.169 Uiso 1 1 calc R
C37 C 1.0826(3) 0.3540(3) 0.45381(19) 0.1051(18) Uani 1 1 d .
H37A H 1.0543 0.3183 0.4677 0.158 Uiso 1 1 calc R
H37B H 1.1058 0.3814 0.4768 0.158 Uiso 1 1 calc R
H37C H 1.1071 0.3468 0.4342 0.158 Uiso 1 1 calc R
C38 C 1.0950(2) 0.4342(3) 0.40431(18) 0.1017(17) Uani 1 1 d .
H38A H 1.1190 0.4269 0.3841 0.152 Uiso 1 1 calc R
H38B H 1.1190 0.4619 0.4268 0.152 Uiso 1 1 calc R
H38C H 1.0746 0.4495 0.3876 0.152 Uiso 1 1 calc R
Na1 Na 1.3333 0.6667 0.5430(3) 0.233(3) Uani 1 3 d S
Na2 Na 0.8760(4) 0.5128(3) 0.3883(2) 0.315(4) Uani 1 1 d .
Na3 Na 0.9265(4) 0.6755(4) 0.4229(3) 0.340(4) Uani 1 1 d .
O1S O 1.3531(2) 0.5861(2) 0.56097(17) 0.1491(17) Uani 1 1 d .
O2S O 0.9524(2) 0.5672(2) 0.32969(15) 0.1381(16) Uani 1 1 d .
O3S O 0.8105(9) 0.4067(7) 0.3605(6) 0.435(11) Uani 1 1 d .
O4S O 0.9032(11) 0.4363(8) 0.4047(4) 0.454(13) Uani 1 1 d .
O5S O 1.0340(3) 0.6958(3) 0.4355(2) 0.198(3) Uani 1 1 d .
O6S O 0.8770(8) 0.6684(10) 0.3334(5) 0.483(15) Uani 1 1 d .
O7S O 0.9435(8) 0.7733(7) 0.4617(8) 0.442(11) Uani 1 1 d .

loop_
_atom_site_aniso_label
_atom_site_aniso_U_11
_atom_site_aniso_U_22
_atom_site_aniso_U_33
_atom_site_aniso_U_23
_atom_site_aniso_U_13
_atom_site_aniso_U_12
S1 0.0767(10) 0.1323(16) 0.1025(12) -0.0239(10) 0.0068(8) 0.0254(10)
S2 0.1382(16) 0.0860(12) 0.1309(15) -0.0006(10) 0.0161(12) 0.0421(12)
S3 0.1135(12) 0.1153(13) 0.0883(10) 0.0241(9) 0.0171(9) 0.0661(10)
O1 0.070(2) 0.090(2) 0.0649(17) 0.0022(15) 0.0127(15) 0.0327(18)
O2 0.077(2) 0.086(2) 0.0741(19) -0.0051(16) 0.0168(16) 0.0375(19)
O3 0.074(2) 0.085(2) 0.079(2) 0.0015(17) 0.0099(16) 0.0367(17)
O4 0.075(2) 0.086(2) 0.0643(17) -0.0020(15) 0.0145(15) 0.0355(17)
O5 0.089(3) 0.251(7) 0.108(3) -0.012(4) -0.010(3) 0.029(3)
O6 0.104(4) 0.139(5) 0.232(6) 0.015(4) -0.009(4) 0.005(3)
O7 0.087(3) 0.215(6) 0.199(5) -0.096(5) 0.046(3) 0.008(3)
O8 0.189(6) 0.095(4) 0.305(9) 0.025(4) -0.095(6) -0.004(4)
O9 0.225(7) 0.101(4) 0.386(12) 0.038(5) 0.121(8) 0.085(5)
O10 0.385(12) 0.104(4) 0.156(5) 0.032(4) 0.068(6) 0.051(5)
O11 0.238(6) 0.152(4) 0.134(3) 0.068(3) 0.075(4) 0.137(4)
O12 0.139(4) 0.175(5) 0.099(3) 0.034(3) -0.029(3) 0.041(3)
O13 0.127(3) 0.146(4) 0.091(2) 0.028(2) 0.030(2) 0.083(3)
C1 0.073(3) 0.102(4) 0.045(2) -0.003(2) 0.004(2) 0.037(3)
C2 0.070(3) 0.099(4) 0.060(3) -0.011(3) -0.002(2) 0.039(3)
C3 0.086(4) 0.116(5) 0.057(3) -0.012(3) -0.002(3) 0.050(4)
C4 0.073(3) 0.105(4) 0.067(3) -0.018(3) 0.006(3) 0.023(3)
C5 0.076(4) 0.095(4) 0.063(3) -0.014(3) 0.007(2) 0.031(3)
C6 0.073(3) 0.086(4) 0.056(3) -0.008(2) 0.009(2) 0.028(3)
C7 0.081(3) 0.094(4) 0.063(3) -0.014(3) 0.013(3) 0.028(3)
C8 0.078(3) 0.078(4) 0.076(3) -0.012(3) 0.014(3) 0.036(3)
C9 0.074(3) 0.080(4) 0.076(3) -0.003(3) 0.022(3) 0.039(3)
C10 0.080(3) 0.081(4) 0.085(3) -0.009(3) 0.018(3) 0.044(3)
C11 0.093(4) 0.092(4) 0.089(3) -0.007(3) 0.015(3) 0.052(4)
C12 0.095(4) 0.078(4) 0.093(4) -0.016(3) 0.014(3) 0.034(3)
C13 0.093(4) 0.094(4) 0.075(3) -0.013(3) 0.017(3) 0.043(4)
C14 0.075(3) 0.090(4) 0.093(3) -0.011(3) 0.007(3) 0.042(3)
C15 0.060(3) 0.088(4) 0.079(3) 0.000(3) 0.002(2) 0.038(3)
C16 0.060(3) 0.076(3) 0.066(3) 0.003(3) 0.001(2) 0.032(2)
C17 0.054(3) 0.072(3) 0.073(3) 0.000(2) 0.001(2) 0.029(2)
C18 0.071(3) 0.087(4) 0.070(3) -0.001(3) 0.000(2) 0.044(3)
C19 0.079(3) 0.091(4) 0.087(3) 0.011(3) 0.001(3) 0.046(3)
C20 0.076(3) 0.083(3) 0.087(4) 0.000(3) 0.003(3) 0.045(3)
C21 0.072(3) 0.077(3) 0.062(2) -0.003(2) 0.004(2) 0.034(3)
C22 0.071(3) 0.066(3) 0.064(3) 0.000(2) -0.001(2) 0.030(2)
C23 0.061(3) 0.059(3) 0.070(3) -0.005(2) 0.006(2) 0.026(2)
C24 0.069(3) 0.072(3) 0.062(3) -0.008(2) -0.003(2) 0.033(2)
C25 0.068(3) 0.087(3) 0.064(3) -0.008(2) 0.000(2) 0.041(3)
C26 0.060(3) 0.075(3) 0.063(3) -0.004(2) -0.001(2) 0.032(2)
C27 0.073(3) 0.076(3) 0.057(2) 0.000(2) 0.008(2) 0.034(2)
C28 0.081(3) 0.097(4) 0.059(3) -0.002(2) -0.002(2) 0.049(3)
C29 0.064(3) 0.083(3) 0.062(3) 0.000(2) 0.003(2) 0.035(3)
C30 0.080(4) 0.085(3) 0.065(3) -0.003(2) 0.007(3) 0.038(3)
C31 0.066(3) 0.094(4) 0.076(3) -0.014(3) 0.002(3) 0.027(3)
C32 0.069(3) 0.081(3) 0.068(3) 0.006(3) 0.013(2) 0.037(3)
C33 0.081(4) 0.098(4) 0.072(3) -0.010(3) 0.002(3) 0.039(3)
C34 0.062(3) 0.102(4) 0.071(3) -0.014(3) 0.002(2) 0.034(3)
C35 0.080(3) 0.097(4) 0.072(3) -0.007(3) 0.012(3) 0.045(3)
C36 0.103(4) 0.124(5) 0.100(4) -0.027(4) 0.019(3) 0.049(4)
C37 0.103(4) 0.123(5) 0.103(4) -0.001(3) 0.012(3) 0.066(4)
C38 0.093(4) 0.112(4) 0.088(3) 0.004(3) 0.029(3) 0.042(3)
Na1 0.241(5) 0.241(5) 0.218(7) 0.000 0.000 0.121(3)
Na2 0.386(10) 0.269(7) 0.286(7) 0.002(5) 0.097(7) 0.160(7)
Na3 0.314(8) 0.324(9) 0.310(8) 0.108(7) 0.080(7) 0.105(7)
O1S 0.156(4) 0.157(4) 0.143(4) -0.003(3) -0.013(3) 0.084(4)
O2S 0.128(3) 0.165(4) 0.116(3) -0.005(3) 0.006(3) 0.069(3)
O3S 0.53(3) 0.44(2) 0.358(17) 0.141(17) 0.230(19) 0.25(2)
O4S 0.84(4) 0.43(2) 0.220(11) -0.034(11) -0.016(17) 0.41(3)
O5S 0.235(7) 0.190(6) 0.184(5) 0.043(5) 0.021(5) 0.119(6)
O6S 0.50(2) 0.81(4) 0.357(16) 0.28(2) 0.197(17) 0.49(3)
O7S 0.45(2) 0.353(18) 0.57(3) 0.082(19) 0.07(2) 0.235(18)

loop_
_atom_type_symbol
_atom_type_description
_atom_type_scat_dispersion_real
_atom_type_scat_dispersion_imag
_atom_type_scat_source
C C 0.0181 0.0091 'International Tables Vol C Tables 4.2.6.8 and 6.1.1.4'
H H 0.0000 0.0000 'International Tables Vol C Tables 4.2.6.8 and 6.1.1.4'
O O 0.0492 0.0322 'International Tables Vol C Tables 4.2.6.8 and 6.1.1.4'
Na Na 0.1353 0.1239 'International Tables Vol C Tables 4.2.6.8 and 6.1.1.4'
S S 0.3331 0.5567 'International Tables Vol C Tables 4.2.6.8 and 6.1.1.4'

loop_
_geom_angle_atom_site_label_1
_geom_angle_atom_site_label_2
_geom_angle_atom_site_label_3
_geom_angle
_geom_angle_site_symmetry_1
_geom_angle_site_symmetry_3
O7 S1 O5 116.8(4) . .
O7 S1 O6 109.2(5) . .
O5 S1 O6 107.4(4) . .
O7 S1 C4 109.2(3) . .
O5 S1 C4 107.7(3) . .
O6 S1 C4 106.0(3) . .
O9 S2 O10 112.2(6) . .
O9 S2 O8 109.7(6) . .
O10 S2 O8 111.5(6) . .
O9 S2 C12 107.1(3) . .
O10 S2 C12 107.2(3) . .
O8 S2 C12 108.9(4) . .
O13 S3 O12 112.4(3) . .
O13 S3 O11 111.8(3) . .
O12 S3 O11 111.9(4) . .
O13 S3 C19 106.7(2) . .
O12 S3 C19 107.2(3) . .
O11 S3 C19 106.3(3) . .
S3 O13 Na2 134.6(3) . .
S3 O13 Na3 118.8(3) . .
Na2 O13 Na3 95.0(3) . .
O1 C1 C2 120.3(5) . .
O1 C1 C6 116.9(4) . .
C2 C1 C6 122.8(5) . .
C3 C2 C1 117.2(5) . .
C3 C2 C28 120.4(5) . .
C1 C2 C28 122.3(5) . .
C2 C3 C4 121.2(5) . .
C2 C3 H3A 119.4 . .
C4 C3 H3A 119.4 . .
C5 C4 C3 120.4(5) . .
C5 C4 S1 119.3(4) . .
C3 C4 S1 120.3(5) . .
C4 C5 C6 120.5(5) . .
C4 C5 H5A 119.7 . .
C6 C5 H5A 119.7 . .
C5 C6 C1 117.7(5) . .
C5 C6 C7 121.5(5) . .
C1 C6 C7 120.7(4) . .
C6 C7 C8 113.2(4) . .
C6 C7 H7A 108.9 . .
C8 C7 H7A 108.9 . .
C6 C7 H7B 108.9 . .
C8 C7 H7B 108.9 . .
H7A C7 H7B 107.8 . .
C13 C8 C9 118.0(5) . .
C13 C8 C7 120.3(5) . .
C9 C8 C7 121.7(5) . .
C10 C9 O2 117.1(5) . .
C10 C9 C8 122.9(5) . .
O2 C9 C8 120.0(5) . .
C11 C10 C9 118.1(5) . .
C11 C10 C14 119.3(5) . .
C9 C10 C14 122.6(5) . .
C10 C11 C12 119.6(6) . .
C10 C11 H11A 120.2 . .
C12 C11 H11A 120.2 . .
C13 C12 C11 120.6(5) . .
C13 C12 S2 120.6(5) . .
C11 C12 S2 118.8(5) . .
C8 C13 C12 120.7(5) . .
C8 C13 H13A 119.6 . .
C12 C13 H13A 119.6 . .
C15 C14 C10 112.3(4) . .
C15 C14 H14A 109.1 . .
C10 C14 H14A 109.1 . .
C15 C14 H14B 109.1 . .
C10 C14 H14B 109.1 . .
H14A C14 H14B 107.9 . .
C20 C15 C16 117.9(4) . .
C20 C15 C14 119.3(5) . .
C16 C15 C14 122.8(5) . .
C15 C16 C17 123.9(4) . .
C15 C16 O3 120.2(4) . .
C17 C16 O3 115.9(4) . .
C16 C17 C18 116.5(4) . .
C16 C17 C21 123.2(4) . .
C18 C17 C21 120.3(4) . .
C17 C18 C19 120.5(4) . .
C17 C18 H18A 119.7 . .
C19 C18 H18A 119.7 . .
C20 C19 C18 120.1(5) . .
C20 C19 S3 122.5(4) . .
C18 C19 S3 117.4(4) . .
C15 C20 C19 121.1(5) . .
C15 C20 H20A 119.4 . .
C19 C20 H20A 119.4 . .
C17 C21 C22 113.6(4) . .
C17 C21 H21A 108.8 . .
C22 C21 H21A 108.8 . .
C17 C21 H21B 108.8 . .
C22 C21 H21B 108.8 . .
H21A C21 H21B 107.7 . .
C27 C22 C23 117.1(4) . .
C27 C22 C21 120.1(4) . .
C23 C22 C21 122.8(4) . .
C24 C23 O4 117.8(4) . .
C24 C23 C22 122.6(4) . .
O4 C23 C22 119.5(4) . .
C23 C24 C25 118.0(4) . .
C23 C24 C28 121.2(4) . .
C25 C24 C28 120.7(4) . .
C24 C25 C26 121.8(4) . .
C24 C25 H25A 119.1 . .
C26 C25 H25A 119.1 . .
C25 C26 C27 117.2(4) . .
C25 C26 C29 121.6(4) . .
C27 C26 C29 120.9(4) . .
C22 C27 C26 123.1(4) . .
C22 C27 H27A 118.5 . .
C26 C27 H27A 118.5 . .
C2 C28 C24 113.2(4) . .
C2 C28 H28A 108.9 . .
C24 C28 H28A 108.9 . .
C2 C28 H28B 108.9 . .
C24 C28 H28B 108.9 . .
H28A C28 H28B 107.7 . .
C34 C29 C30 116.8(4) . .
C34 C29 C26 120.7(4) . .
C30 C29 C26 122.4(4) . .
C31 C30 C29 121.8(4) . .
C31 C30 H30A 119.1 . .
C29 C30 H30A 119.1 . .
C30 C31 C32 122.0(5) . .
C30 C31 H31A 119.0 . .
C32 C31 H31A 119.0 . .
C33 C32 C31 116.4(4) . .
C33 C32 C35 122.5(4) . .
C31 C32 C35 121.2(4) . .
C34 C33 C32 122.1(5) . .
C34 C33 H33A 118.9 . .
C32 C33 H33A 118.9 . .
C33 C34 C29 120.9(4) . .
C33 C34 H34A 119.5 . .
C29 C34 H34A 119.5 . .
C36 C35 C32 111.7(4) . .
C36 C35 C38 108.7(4) . .
C32 C35 C38 109.5(4) . .
C36 C35 C37 108.1(5) . .
C32 C35 C37 108.1(4) . .
C38 C35 C37 110.7(5) . .
C35 C36 H36A 109.5 . .
C35 C36 H36B 109.5 . .
H36A C36 H36B 109.5 . .
C35 C36 H36C 109.5 . .
H36A C36 H36C 109.5 . .
H36B C36 H36C 109.5 . .
C35 C37 H37A 109.5 . .
C35 C37 H37B 109.5 . .
H37A C37 H37B 109.5 . .
C35 C37 H37C 109.5 . .
H37A C37 H37C 109.5 . .
H37B C37 H37C 109.5 . .
C35 C38 H38A 109.5 . .
C35 C38 H38B 109.5 . .
H38A C38 H38B 109.5 . .
C35 C38 H38C 109.5 . .
H38A C38 H38C 109.5 . .
H38B C38 H38C 109.5 . .
O1S Na1 O1S 115.60(16) 3_775 2_755
O1S Na1 O1S 115.60(16) 3_775 .
O1S Na1 O1S 115.60(16) 2_755 .
O2S Na2 O4S 97.0(6) . .
O2S Na2 O3S 108.4(4) . .
O4S Na2 O3S 59.5(6) . .
O2S Na2 O13 122.0(3) . .
O4S Na2 O13 129.5(4) . .
O3S Na2 O13 123.6(5) . .
O2S Na2 Na3 79.3(2) . .
O4S Na2 Na3 138.7(6) . .
O3S Na2 Na3 160.5(6) . .
O13 Na2 Na3 43.29(18) . .
O5S Na3 O7S 95.8(5) . .
O5S Na3 O13 115.5(4) . .
O7S Na3 O13 125.5(5) . .
O5S Na3 O6S 123.0(4) . .
O7S Na3 O6S 107.7(7) . .
O13 Na3 O6S 91.7(5) . .
O5S Na3 Na2 90.1(3) . .
O7S Na3 Na2 166.8(5) . .
O13 Na3 Na2 41.66(19) . .
O6S Na3 Na2 78.4(5) . .

loop_
_geom_bond_atom_site_label_1
_geom_bond_atom_site_label_2
_geom_bond_distance
_geom_bond_site_symmetry_2
S1 O7 1.374(5) .
S1 O5 1.387(5) .
S1 O6 1.455(7) .
S1 C4 1.759(5) .
S2 O9 1.376(7) .
S2 O10 1.384(7) .
S2 O8 1.387(7) .
S2 C12 1.766(6) .
S3 O13 1.433(4) .
S3 O12 1.438(5) .
S3 O11 1.448(5) .
S3 C19 1.766(5) .
O1 C1 1.381(6) .
O2 C9 1.387(6) .
O3 C16 1.403(5) .
O4 C23 1.395(5) .
O13 Na2 2.699(8) .
O13 Na3 2.784(9) .
C1 C2 1.395(7) .
C1 C6 1.405(7) .
C2 C3 1.383(7) .
C2 C28 1.520(7) .
C3 C4 1.393(8) .
C3 H3A 0.9500 .
C4 C5 1.379(8) .
C5 C6 1.390(7) .
C5 H5A 0.9500 .
C6 C7 1.515(7) .
C7 C8 1.532(7) .
C7 H7A 0.9900 .
C7 H7B 0.9900 .
C8 C13 1.370(7) .
C8 C9 1.391(7) .
C9 C10 1.391(7) .
C10 C11 1.378(7) .
C10 C14 1.530(7) .
C11 C12 1.407(8) .
C11 H11A 0.9500 .
C12 C13 1.380(8) .
C13 H13A 0.9500 .
C14 C15 1.525(7) .
C14 H14A 0.9900 .
C14 H14B 0.9900 .
C15 C20 1.367(7) .
C15 C16 1.386(7) .
C16 C17 1.386(6) .
C17 C18 1.395(6) .
C17 C21 1.507(7) .
C18 C19 1.405(7) .
C18 H18A 0.9500 .
C19 C20 1.374(7) .
C20 H20A 0.9500 .
C21 C22 1.514(6) .
C21 H21A 0.9900 .
C21 H21B 0.9900 .
C22 C27 1.377(6) .
C22 C23 1.403(6) .
C23 C24 1.386(6) .
C24 C25 1.395(6) .
C24 C28 1.529(6) .
C25 C26 1.402(6) .
C25 H25A 0.9500 .
C26 C27 1.405(6) .
C26 C29 1.475(6) .
C27 H27A 0.9500 .
C28 H28A 0.9900 .
C28 H28B 0.9900 .
C29 C34 1.394(6) .
C29 C30 1.398(7) .
C30 C31 1.369(7) .
C30 H30A 0.9500 .
C31 C32 1.392(7) .
C31 H31A 0.9500 .
C32 C33 1.394(7) .
C32 C35 1.533(7) .
C33 C34 1.384(7) .
C33 H33A 0.9500 .
C34 H34A 0.9500 .
C35 C36 1.525(8) .
C35 C38 1.530(8) .
C35 C37 1.527(8) .
C36 H36A 0.9800 .
C36 H36B 0.9800 .
C36 H36C 0.9800 .
C37 H37A 0.9800 .
C37 H37B 0.9800 .
C37 H37C 0.9800 .
C38 H38A 0.9800 .
C38 H38B 0.9800 .
C38 H38C 0.9800 .
Na1 O1S 2.553(6) 3_775
Na1 O1S 2.553(6) 2_755
Na1 O1S 2.553(6) .
Na2 O2S 2.558(8) .
Na2 O4S 2.569(19) .
Na2 O3S 2.65(2) .
Na2 Na3 4.044(12) .
Na3 O5S 2.706(13) .
Na3 O7S 2.72(2) .
Na3 O6S 2.981(19) .

loop_
_geom_torsion_atom_site_label_1
_geom_torsion_atom_site_label_2
_geom_torsion_atom_site_label_3
_geom_torsion_atom_site_label_4
_geom_torsion
O12 S3 O13 Na2 -13.3(5)
O11 S3 O13 Na2 -140.2(4)
C19 S3 O13 Na2 104.0(4)
O12 S3 O13 Na3 119.9(4)
O11 S3 O13 Na3 -7.0(4)
C19 S3 O13 Na3 -122.9(3)
O1 C1 C2 C3 -177.0(4)
C6 C1 C2 C3 1.1(7)
O1 C1 C2 C28 2.9(6)
C6 C1 C2 C28 -178.9(4)
C1 C2 C3 C4 0.4(7)
C28 C2 C3 C4 -179.5(4)
C2 C3 C4 C5 -2.1(8)
C2 C3 C4 S1 176.4(4)
O7 S1 C4 C5 -156.1(5)
O5 S1 C4 C5 76.1(6)
O6 S1 C4 C5 -38.6(5)
O7 S1 C4 C3 25.4(6)
O5 S1 C4 C3 -102.4(5)
O6 S1 C4 C3 142.9(5)
C3 C4 C5 C6 2.1(7)
S1 C4 C5 C6 -176.4(4)
C4 C5 C6 C1 -0.6(7)
C4 C5 C6 C7 -179.3(5)
O1 C1 C6 C5 177.2(4)
C2 C1 C6 C5 -1.1(7)
O1 C1 C6 C7 -4.1(6)
C2 C1 C6 C7 177.7(4)
C5 C6 C7 C8 89.0(6)
C1 C6 C7 C8 -89.6(6)
C6 C7 C8 C13 -91.1(5)
C6 C7 C8 C9 87.7(5)
C13 C8 C9 C10 2.0(7)
C7 C8 C9 C10 -176.9(4)
C13 C8 C9 O2 -176.3(4)
C7 C8 C9 O2 4.9(6)
O2 C9 C10 C11 176.8(4)
C8 C9 C10 C11 -1.5(7)
O2 C9 C10 C14 -3.7(6)
C8 C9 C10 C14 178.0(4)
C9 C10 C11 C12 1.0(7)
C14 C10 C11 C12 -178.6(4)
C10 C11 C12 C13 -1.0(7)
C10 C11 C12 S2 -178.5(4)
O9 S2 C12 C13 -108.0(6)
O10 S2 C12 C13 131.4(7)
O8 S2 C12 C13 10.6(7)
O9 S2 C12 C11 69.5(6)
O10 S2 C12 C11 -51.1(7)
O8 S2 C12 C11 -171.9(6)
C9 C8 C13 C12 -1.9(7)
C7 C8 C13 C12 177.0(4)
C11 C12 C13 C8 1.4(7)
S2 C12 C13 C8 178.9(4)
C11 C10 C14 C15 93.9(5)
C9 C10 C14 C15 -85.7(6)
C10 C14 C15 C20 -90.5(6)
C10 C14 C15 C16 90.1(6)
C20 C15 C16 C17 1.2(7)
C14 C15 C16 C17 -179.3(4)
C20 C15 C16 O3 -177.3(4)
C14 C15 C16 O3 2.1(7)
C15 C16 C17 C18 -0.8(6)
O3 C16 C17 C18 177.8(4)
C15 C16 C17 C21 176.9(4)
O3 C16 C17 C21 -4.5(6)
C16 C17 C18 C19 0.2(6)
C21 C17 C18 C19 -177.5(4)
C17 C18 C19 C20 -0.1(7)
C17 C18 C19 S3 -177.4(3)
O13 S3 C19 C20 125.8(5)
O12 S3 C19 C20 -113.6(5)
O11 S3 C19 C20 6.3(5)
O13 S3 C19 C18 -56.9(5)
O12 S3 C19 C18 63.7(5)
O11 S3 C19 C18 -176.4(4)
C16 C15 C20 C19 -1.0(7)
C14 C15 C20 C19 179.5(4)
C18 C19 C20 C15 0.5(7)
S3 C19 C20 C15 177.7(4)
C16 C17 C21 C22 -89.4(5)
C18 C17 C21 C22 88.2(5)
C17 C21 C22 C27 -95.5(5)
C17 C21 C22 C23 83.9(5)
C27 C22 C23 C24 3.2(6)
C21 C22 C23 C24 -176.2(4)
C27 C22 C23 O4 -174.5(4)
C21 C22 C23 O4 6.1(6)
O4 C23 C24 C25 173.8(4)
C22 C23 C24 C25 -4.0(7)
O4 C23 C24 C28 -2.4(6)
C22 C23 C24 C28 179.9(4)
C23 C24 C25 C26 1.5(7)
C28 C24 C25 C26 177.7(4)
C24 C25 C26 C27 1.5(7)
C24 C25 C26 C29 -172.1(4)
C23 C22 C27 C26 0.1(7)
C21 C22 C27 C26 179.5(4)
C25 C26 C27 C22 -2.4(7)
C29 C26 C27 C22 171.2(4)
C3 C2 C28 C24 -90.9(5)
C1 C2 C28 C24 89.2(5)
C23 C24 C28 C2 -86.3(6)
C25 C24 C28 C2 97.7(5)
C25 C26 C29 C34 140.8(5)
C27 C26 C29 C34 -32.5(7)
C25 C26 C29 C30 -35.2(7)
C27 C26 C29 C30 151.4(5)
C34 C29 C30 C31 -1.8(7)
C26 C29 C30 C31 174.4(5)
C29 C30 C31 C32 1.2(8)
C30 C31 C32 C33 -0.1(7)
C30 C31 C32 C35 -177.8(5)
C31 C32 C33 C34 -0.3(7)
C35 C32 C33 C34 177.4(5)
C32 C33 C34 C29 -0.4(8)
C30 C29 C34 C33 1.4(7)
C26 C29 C34 C33 -174.9(5)
C33 C32 C35 C36 5.6(7)
C31 C32 C35 C36 -176.8(5)
C33 C32 C35 C38 126.1(5)
C31 C32 C35 C38 -56.3(6)
C33 C32 C35 C37 -113.2(5)
C31 C32 C35 C37 64.4(6)
S3 O13 Na2 O2S 128.8(4)
Na3 O13 Na2 O2S -11.3(5)
S3 O13 Na2 O4S -96.8(9)
Na3 O13 Na2 O4S 123.1(9)
S3 O13 Na2 O3S -20.8(9)
Na3 O13 Na2 O3S -160.9(7)
S3 O13 Na2 Na3 140.1(5)
S3 O13 Na3 O5S 153.7(4)
Na2 O13 Na3 O5S -57.7(4)
S3 O13 Na3 O7S 35.1(8)
Na2 O13 Na3 O7S -176.3(7)
S3 O13 Na3 O6S -78.1(5)
Na2 O13 Na3 O6S 70.4(4)
S3 O13 Na3 Na2 -148.6(4)
O2S Na2 Na3 O5S -59.5(3)
O4S Na2 Na3 O5S 28.9(8)
O3S Na2 Na3 O5S -175.0(12)
O13 Na2 Na3 O5S 130.2(4)
O2S Na2 Na3 O7S -176(3)
O4S Na2 Na3 O7S -88(3)
O3S Na2 Na3 O7S 68(3)
O13 Na2 Na3 O7S 13(3)
O2S Na2 Na3 O13 170.2(4)
O4S Na2 Na3 O13 -101.3(8)
O3S Na2 Na3 O13 54.7(13)
O2S Na2 Na3 O6S 64.2(4)
O4S Na2 Na3 O6S 152.7(8)
O3S Na2 Na3 O6S -51.3(13)
O13 Na2 Na3 O6S -106.0(4)
